data_1572519
loop_
_publ_author_name
'Xiao, Caihong'
'Du, Shaowu'

_publ_section_title
;
 First Examples of Metal-Organic Frameworks with Pore-Encapsulated
 [Co(CO)4]&#x2212; Anions: Facile Synthesis, Crystal Structures and
 Stability Studies
;
_journal_issue 8
_journal_name_full Crystals
_journal_page_first 731
_journal_paper_doi 10.3390/cryst14080731
_journal_volume 14
_journal_year 2024
_chemical_formula_moiety 'C10 H9 Co0.25 N2, C2 Co0.5 O2'
_chemical_formula_sum 'C12 H9 Co0.75 N2 O2'
_chemical_formula_weight 257.41
_space_group_crystal_system tetragonal
_space_group_IT_number 114
_space_group_name_Hall 'P -4 2n'
_space_group_name_H-M_alt 'P -4 21 c'
_atom_sites_solution_hydrogens geom
_audit_creation_date 2024-03-10
_audit_creation_method
;
Olex2 1.5
(compiled 2022.04.07 svn.rca3783a0 for OlexSys, GUI svn.r6498)
;
_cell_angle_alpha 90
_cell_angle_beta 90
_cell_angle_gamma 90
_cell_formula_units_Z 8
_cell_length_a 12.2559(6)
_cell_length_b 12.2559(6)
_cell_length_c 15.4132(16)
_cell_measurement_reflns_used 5331
_cell_measurement_temperature 293(2)
_cell_measurement_theta_max 27.52
_cell_measurement_theta_min 2.12
_cell_volume 2315.2(3)
_computing_cell_refinement 'Siemens SMART'
_computing_data_collection 'Siemens SMART'
_computing_data_reduction 'Siemens XPREP'
_computing_molecular_graphics 'Olex2 1.5 (Dolomanov et al., 2009)'
_computing_publication_material 'Olex2 1.5 (Dolomanov et al., 2009)'
_computing_structure_refinement 'S'Siemens SHELXTL'
_computing_structure_solution 'Siemens SHELXTL'
_diffrn_ambient_temperature 293(2)
_diffrn_measured_fraction_theta_full 0.994
_diffrn_measured_fraction_theta_max 0.995
_diffrn_measurement_device_type 'Mercury70 (2x2 bin mode)'
_diffrn_radiation_type MoK\a
_diffrn_radiation_wavelength 0.71073
_diffrn_reflns_av_R_equivalents 0.0264
_diffrn_reflns_av_unetI/netI 0.0180
_diffrn_reflns_Laue_measured_fraction_full 0.994
_diffrn_reflns_Laue_measured_fraction_max 0.995
_diffrn_reflns_limit_h_max 15
_diffrn_reflns_limit_h_min -15
_diffrn_reflns_limit_k_max 15
_diffrn_reflns_limit_k_min -15
_diffrn_reflns_limit_l_max 19
_diffrn_reflns_limit_l_min -20
_diffrn_reflns_number 16984
_diffrn_reflns_point_group_measured_fraction_full 0.996
_diffrn_reflns_point_group_measured_fraction_max 0.997
_diffrn_reflns_theta_full 25.242
_diffrn_reflns_theta_max 27.519
_diffrn_reflns_theta_min 2.123
_exptl_absorpt_coefficient_mu 1.125
_exptl_crystal_colour orange
_exptl_crystal_colour_primary orange
_exptl_crystal_density_diffrn 1.477
_exptl_crystal_description prism
_exptl_crystal_F_000 1050
_exptl_crystal_size_max 0.5
_exptl_crystal_size_mid 0.4
_exptl_crystal_size_min 0.4
_refine_diff_density_max 0.638
_refine_diff_density_min -0.397
_refine_diff_density_rms 0.059
_refine_ls_abs_structure_details
;
 Refined as an inversion twin.
;
_refine_ls_abs_structure_Flack 0.49(3)
_refine_ls_extinction_method none
_refine_ls_goodness_of_fit_ref 1.002
_refine_ls_hydrogen_treatment constr
_refine_ls_matrix_type full
_refine_ls_number_parameters 153
_refine_ls_number_reflns 2654
_refine_ls_number_restraints 0
_refine_ls_restrained_S_all 1.002
_refine_ls_R_factor_gt 0.0431
_refine_ls_shift/su_max 0.000
_refine_ls_shift/su_mean 0.000
_refine_ls_structure_factor_coef Fsqd
_refine_ls_weighting_details 'w=1/[\s^2^(Fo^2^)+(0.0854P)^2^+0.7148P] where P=(Fo^2^+2Fc^2^)/3'
_refine_ls_wR_factor_gt 0.1198
_refine_ls_wR_factor_ref 0.1252
_reflns_Friedel_coverage 0.772
_reflns_Friedel_fraction_full 0.998
_reflns_Friedel_fraction_max 0.998
_reflns_number_gt 2475
_reflns_number_total 2654
_reflns_threshold_expression 'I > 2\s(I)'
_cod_data_source_file CIFs.txt
_cod_data_source_block compound3
_cod_database_code 1572519
_shelx_shelxl_version_number 2016/6
_shelx_space_group_comment
;
The symmetry employed for this shelxl refinement is uniquely defined
by the following loop, which should always be used as a source of
symmetry information in preference to the above space-group names.
They are only intended as comments.
;
_refine_ls_r_factor_ref 0.0466
_olex2_refinement_description
;
1. Twinned data refinement
 Scales: 0.50728
 0.49272
2.a Me refined with riding coordinates:
 C10(H10A,H10B,H10C)
2.b Aromatic/amide H refined with riding coordinates:
 C2(H2A), C3(H3A), C5(H5A), C6(H6A), C8(H8A), C9(H9A)
;
_olex2_submission_special_instructions 'No special instructions were received'

loop_
_space_group_symop_operation_xyz
'x, y, z'
'-x, -y, z'
'y, -x, -z'
'-y, x, -z'
'-x+1/2, y+1/2, -z+1/2'
'x+1/2, -y+1/2, -z+1/2'
'-y+1/2, -x+1/2, z+1/2'
'y+1/2, x+1/2, z+1/2'

loop_
_atom_site_label
_atom_site_type_symbol
_atom_site_fract_x
_atom_site_fract_y
_atom_site_fract_z
_atom_site_U_iso_or_equiv
_atom_site_adp_type
_atom_site_occupancy
_atom_site_site_symmetry_order
_atom_site_calc_flag
_atom_site_refinement_flags_posn
_atom_site_refinement_flags_adp
_atom_site_refinement_flags_occupancy
_atom_site_disorder_assembly
_atom_site_disorder_group
Co1 Co 0.000000 0.000000 0.000000 0.0325(2) Uani 1 4 d S T P . .
Co2 Co 0.000000 0.500000 0.18915(5) 0.0555(3) Uani 1 2 d S T P . .
N1 N 0.0950(2) -0.0916(2) 0.0775(2) 0.0364(7) Uani 1 1 d . . . . .
N2 N 0.2217(2) -0.2069(2) 0.1177(2) 0.0392(7) Uani 1 1 d . . . . .
O1 O 0.1112(6) 0.3500(6) 0.0763(6) 0.171(4) Uani 1 1 d . . . . .
O2 O 0.1506(4) 0.6273(4) 0.2920(3) 0.0947(14) Uani 1 1 d . . . . .
C1 C 0.1520(3) -0.1796(3) 0.0544(2) 0.0380(7) Uani 1 1 d . . . . .
C2 C 0.1312(3) -0.0643(3) 0.1596(3) 0.0452(8) Uani 1 1 d . . . . .
H2A H 0.104979 -0.006493 0.192696 0.054 Uiso 1 1 calc R U . . .
C3 C 0.2104(3) -0.1340(3) 0.1846(2) 0.0461(9) Uani 1 1 d . . . . .
H3A H 0.249232 -0.132927 0.236390 0.055 Uiso 1 1 calc R U . . .
C4 C 0.3013(3) -0.2923(3) 0.1158(3) 0.0390(8) Uani 1 1 d . . . . .
C5 C 0.4071(3) -0.2682(3) 0.1402(3) 0.0475(9) Uani 1 1 d . . . . .
H5A H 0.425802 -0.197475 0.156316 0.057 Uiso 1 1 calc R U . . .
C6 C 0.4848(3) -0.3496(3) 0.1405(2) 0.0463(8) Uani 1 1 d . . . . .
H6A H 0.556135 -0.333014 0.156345 0.056 Uiso 1 1 calc R U . . .
C7 C 0.4581(3) -0.4569(3) 0.1173(2) 0.0378(8) Uani 1 1 d . . . . .
C8 C 0.3514(3) -0.4779(3) 0.0930(3) 0.0448(8) Uani 1 1 d . . . . .
H8A H 0.331968 -0.548212 0.076381 0.054 Uiso 1 1 calc R U . . .
C9 C 0.2730(3) -0.3966(3) 0.0929(3) 0.0484(9) Uani 1 1 d . . . . .
H9A H 0.201395 -0.412644 0.077437 0.058 Uiso 1 1 calc R U . . .
C10 C 0.1407(4) -0.2370(4) -0.0299(3) 0.0607(12) Uani 1 1 d . . . . .
H10A H 0.190116 -0.297787 -0.031603 0.091 Uiso 1 1 calc R U . . .
H10B H 0.067197 -0.262871 -0.036202 0.091 Uiso 1 1 calc R U . . .
H10C H 0.157500 -0.187621 -0.076310 0.091 Uiso 1 1 calc R U . . .
C11 C 0.0669(5) 0.4081(5) 0.1218(6) 0.089(2) Uani 1 1 d . . . . .
C12 C 0.0920(5) 0.5754(5) 0.2531(4) 0.0678(15) Uani 1 1 d . . . . .

loop_
_atom_site_aniso_label
_atom_site_aniso_U_11
_atom_site_aniso_U_22
_atom_site_aniso_U_33
_atom_site_aniso_U_23
_atom_site_aniso_U_13
_atom_site_aniso_U_12
Co1 0.0283(3) 0.0283(3) 0.0409(4) 0.000 0.000 0.000
Co2 0.0479(4) 0.0572(5) 0.0615(5) 0.000 0.000 0.0034(4)
N1 0.0323(14) 0.0333(14) 0.0435(15) -0.0004(11) 0.0018(11) 0.0064(13)
N2 0.0355(14) 0.0365(14) 0.0458(15) 0.0001(12) -0.0024(12) 0.0089(13)
O1 0.142(6) 0.146(5) 0.225(9) -0.108(6) 0.054(6) 0.000(5)
O2 0.099(3) 0.099(3) 0.086(3) -0.029(3) -0.026(3) -0.001(3)
C1 0.0341(16) 0.0383(17) 0.0417(17) -0.0016(14) -0.0021(14) 0.0057(13)
C2 0.046(2) 0.0402(19) 0.0497(18) -0.0030(15) -0.0021(16) 0.0122(16)
C3 0.050(2) 0.045(2) 0.0429(19) -0.0029(16) -0.0024(16) 0.0119(18)
C4 0.0349(16) 0.0364(16) 0.0458(18) 0.0020(14) -0.0018(14) 0.0114(14)
C5 0.044(2) 0.0354(17) 0.063(2) -0.0096(17) -0.0113(17) 0.0073(16)
C6 0.0406(19) 0.0403(17) 0.0579(19) -0.0078(15) -0.0126(17) 0.0084(15)
C7 0.0380(16) 0.0375(16) 0.0378(17) 0.0007(13) -0.0008(13) 0.0089(16)
C8 0.0371(17) 0.037(2) 0.060(2) 0.0000(15) 0.0007(16) 0.0059(14)
C9 0.0328(16) 0.042(2) 0.070(2) -0.0027(18) -0.0015(17) 0.0039(15)
C10 0.061(3) 0.062(3) 0.059(2) -0.020(2) -0.014(2) 0.021(2)
C11 0.071(3) 0.077(4) 0.120(6) -0.028(4) 0.017(4) -0.007(3)
C12 0.064(3) 0.073(3) 0.067(3) -0.011(2) -0.007(2) 0.011(3)

loop_
_atom_type_symbol
_atom_type_description
_atom_type_scat_dispersion_real
_atom_type_scat_dispersion_imag
_atom_type_scat_source
C C 0.0033 0.0016 'International Tables Vol C Tables 4.2.6.8 and 6.1.1.4'
H H 0.0000 0.0000 'International Tables Vol C Tables 4.2.6.8 and 6.1.1.4'
N N 0.0061 0.0033 'International Tables Vol C Tables 4.2.6.8 and 6.1.1.4'
O O 0.0106 0.0060 'International Tables Vol C Tables 4.2.6.8 and 6.1.1.4'
Co Co 0.3494 0.9721 'International Tables Vol C Tables 4.2.6.8 and 6.1.1.4'

loop_
_geom_angle_atom_site_label_1
_geom_angle_atom_site_label_2
_geom_angle_atom_site_label_3
_geom_angle
_geom_angle_site_symmetry_1
_geom_angle_site_symmetry_3
_geom_angle_publ_flag
N1 Co1 N1 110.67(9) 3 . ?
N1 Co1 N1 107.09(18) . 2 ?
N1 Co1 N1 110.67(9) 3 2 ?
N1 Co1 N1 107.09(18) 3 4 ?
N1 Co1 N1 110.67(9) . 4 ?
N1 Co1 N1 110.67(9) 4 2 ?
C11 Co2 C11 106.6(6) . 2_565 ?
C11 Co2 C12 107.3(3) 2_565 . ?
C11 Co2 C12 111.9(3) . . ?
C11 Co2 C12 107.3(3) . 2_565 ?
C11 Co2 C12 111.9(3) 2_565 2_565 ?
C12 Co2 C12 111.9(4) 2_565 . ?
C1 N1 Co1 126.6(3) . . ?
C1 N1 C2 105.7(3) . . ?
C2 N1 Co1 126.5(2) . . ?
C1 N2 C3 108.7(3) . . ?
C1 N2 C4 127.0(3) . . ?
C3 N2 C4 124.1(3) . . ?
N1 C1 N2 110.0(3) . . ?
N1 C1 C10 124.6(3) . . ?
N2 C1 C10 125.4(4) . . ?
N1 C2 H2A 125.1 . . ?
C3 C2 N1 109.8(3) . . ?
C3 C2 H2A 125.1 . . ?
N2 C3 H3A 127.1 . . ?
C2 C3 N2 105.7(3) . . ?
C2 C3 H3A 127.1 . . ?
C5 C4 N2 118.5(3) . . ?
C9 C4 N2 121.0(3) . . ?
C9 C4 C5 120.5(4) . . ?
C4 C5 H5A 120.2 . . ?
C6 C5 C4 119.6(4) . . ?
C6 C5 H5A 120.2 . . ?
C5 C6 H6A 119.4 . . ?
C5 C6 C7 121.1(4) . . ?
C7 C6 H6A 119.4 . . ?
C6 C7 C7 120.6(4) . 2_645 ?
C8 C7 C6 117.7(3) . . ?
C8 C7 C7 121.7(4) . 2_645 ?
C7 C8 H8A 119.3 . . ?
C7 C8 C9 121.5(4) . . ?
C9 C8 H8A 119.3 . . ?
C4 C9 C8 119.7(4) . . ?
C4 C9 H9A 120.2 . . ?
C8 C9 H9A 120.2 . . ?
C1 C10 H10A 109.5 . . ?
C1 C10 H10B 109.5 . . ?
C1 C10 H10C 109.5 . . ?
H10A C10 H10B 109.5 . . ?
H10A C10 H10C 109.5 . . ?
H10B C10 H10C 109.5 . . ?
O1 C11 Co2 178.3(8) . . ?
O2 C12 Co2 177.2(6) . . ?

loop_
_geom_bond_atom_site_label_1
_geom_bond_atom_site_label_2
_geom_bond_distance
_geom_bond_site_symmetry_2
_geom_bond_publ_flag
Co1 N1 2.011(3) 3 ?
Co1 N1 2.011(3) 4 ?
Co1 N1 2.011(3) . ?
Co1 N1 2.011(3) 2 ?
Co2 C11 1.737(7) . ?
Co2 C11 1.737(7) 2_565 ?
Co2 C12 1.760(6) 2_565 ?
Co2 C12 1.760(6) . ?
N1 C1 1.334(5) . ?
N1 C2 1.383(5) . ?
N2 C1 1.339(5) . ?
N2 C3 1.370(5) . ?
N2 C4 1.431(4) . ?
O1 C11 1.137(9) . ?
O2 C12 1.132(7) . ?
C1 C10 1.484(5) . ?
C2 H2A 0.9300 . ?
C2 C3 1.349(5) . ?
C3 H3A 0.9300 . ?
C4 C5 1.382(5) . ?
C4 C9 1.371(5) . ?
C5 H5A 0.9300 . ?
C5 C6 1.380(5) . ?
C6 H6A 0.9300 . ?
C6 C7 1.402(5) . ?
C7 C7 1.473(7) 2_645 ?
C7 C8 1.384(5) . ?
C8 H8A 0.9300 . ?
C8 C9 1.385(5) . ?
C9 H9A 0.9300 . ?
C10 H10A 0.9600 . ?
C10 H10B 0.9600 . ?
C10 H10C 0.9600 . ?

loop_
_twin_individual_id
_twin_individual_mass_fraction_refined
1 0.50728
2 0.49272
